data_7130405
loop_
_publ_author_name
'Freund, Ralph'
'Kalytta-Mewes, Andreas'
'Kraft, Maryana'
'Volkmer, Dirk'

_publ_section_title
;
 Anionic or neutral? The charge of Ni8 cubes in metal-organic framework
 compounds.
;
_journal_name_full 'Chemical Communications'
_journal_paper_doi 10.1039/D2CC03016K
_journal_year 2022
_chemical_formula_sum 'C72 H54 N24 Ni8 O6'
_chemical_formula_weight 1821.07
_space_group_crystal_system cubic
_space_group_IT_number 225
_space_group_name_Hall '-F 4 2 3'
_space_group_name_H-M_alt 'F m -3 m'
_atom_sites_solution_hydrogens mixed
_audit_creation_method SHELXL-2018/3
_audit_update_record
;
2022-05-20 deposited with the CCDC.	2022-07-26 downloaded from the CCDC.
;
_cell_angle_alpha 90
_cell_angle_beta 90
_cell_angle_gamma 90
_cell_formula_units_Z 4
_cell_length_a 25.3036(11)
_cell_length_b 25.3036(11)
_cell_length_c 25.3036(11)
_cell_measurement_reflns_used 9705
_cell_measurement_temperature 150(2)
_cell_measurement_theta_max 33.432
_cell_measurement_theta_min 2.2765
_cell_volume 16201.2(12)
_computing_cell_refinement 'SAINT V8.40A'
_computing_data_collection 'Bruker APEX3'
_computing_data_reduction 'SAINT V8.40A'
_computing_structure_refinement 'SHELXL-2018/3 (Sheldrick, 2018)'
_computing_structure_solution 'SHELXT 2018/2 (Sheldrick, 2018)'
_diffrn_ambient_temperature 150(2)
_diffrn_measured_fraction_theta_full 0.997
_diffrn_measured_fraction_theta_max 0.998
_diffrn_measurement_device_type 'Bruker D8 Venture'
_diffrn_radiation_type MoK\a
_diffrn_radiation_wavelength 0.71073
_diffrn_reflns_av_R_equivalents 0.0483
_diffrn_reflns_av_unetI/netI 0.0067
_diffrn_reflns_Laue_measured_fraction_full 0.997
_diffrn_reflns_Laue_measured_fraction_max 0.998
_diffrn_reflns_limit_h_max 32
_diffrn_reflns_limit_h_min -32
_diffrn_reflns_limit_k_max 32
_diffrn_reflns_limit_k_min -32
_diffrn_reflns_limit_l_max 32
_diffrn_reflns_limit_l_min -32
_diffrn_reflns_number 125932
_diffrn_reflns_point_group_measured_fraction_full 0.997
_diffrn_reflns_point_group_measured_fraction_max 0.998
_diffrn_reflns_theta_full 25.242
_diffrn_reflns_theta_max 27.486
_diffrn_reflns_theta_min 2.277
_diffrn_source 'fine-focus sealed tube'
_exptl_absorpt_coefficient_mu 0.940
_exptl_absorpt_correction_T_max 0.7355
_exptl_absorpt_correction_T_min 0.6726
_exptl_absorpt_correction_type multi-scan
_exptl_absorpt_process_details SADABS-2016/2
_exptl_crystal_colour green
_exptl_crystal_density_diffrn 0.747
_exptl_crystal_description octahedral
_exptl_crystal_F_000 3704
_exptl_crystal_size_max 0.08
_exptl_crystal_size_mid 0.08
_exptl_crystal_size_min 0.075
_refine_diff_density_max 0.493
_refine_diff_density_min -0.232
_refine_diff_density_rms 0.038
_refine_ls_extinction_method none
_refine_ls_goodness_of_fit_ref 1.122
_refine_ls_hydrogen_treatment mixed
_refine_ls_matrix_type full
_refine_ls_number_parameters 42
_refine_ls_number_reflns 993
_refine_ls_number_restraints 2
_refine_ls_restrained_S_all 1.123
_refine_ls_R_factor_all 0.0308
_refine_ls_R_factor_gt 0.0214
_refine_ls_shift/su_max 0.002
_refine_ls_shift/su_mean 0.000
_refine_ls_structure_factor_coef Fsqd
_refine_ls_weighting_details 'w=1/[\s^2^(Fo^2^)+(0.0289P)^2^+26.9618P] where P=(Fo^2^+2Fc^2^)/3'
_refine_ls_weighting_scheme calc
_refine_ls_wR_factor_gt 0.0551
_refine_ls_wR_factor_ref 0.0629
_reflns_Friedel_coverage 0.000
_reflns_number_gt 850
_reflns_number_total 993
_reflns_threshold_expression 'I > 2\s(I)'
_cod_data_source_file d2cc03016k1.cif
_cod_data_source_block mo_vk262_act_cubic_0m_a_sq
_cod_original_cell_volume 16201(2)
_cod_database_code 7130405
_shelx_shelxl_version_number 2018/3
_shelx_space_group_comment
;
The symmetry employed for this shelxl refinement is uniquely defined
by the following loop, which should always be used as a source of
symmetry information in preference to the above space-group names.
They are only intended as comments.
;

loop_
_space_group_symop_operation_xyz
'x, y, z'
'-x, -y, z'
'-x, y, -z'
'x, -y, -z'
'z, x, y'
'z, -x, -y'
'-z, -x, y'
'-z, x, -y'
'y, z, x'
'-y, z, -x'
'y, -z, -x'
'-y, -z, x'
'y, x, -z'
'-y, -x, -z'
'y, -x, z'
'-y, x, z'
'x, z, -y'
'-x, z, y'
'-x, -z, -y'
'x, -z, y'
'z, y, -x'
'z, -y, x'
'-z, y, x'
'-z, -y, -x'
'x, y+1/2, z+1/2'
'-x, -y+1/2, z+1/2'
'-x, y+1/2, -z+1/2'
'x, -y+1/2, -z+1/2'
'z, x+1/2, y+1/2'
'z, -x+1/2, -y+1/2'
'-z, -x+1/2, y+1/2'
'-z, x+1/2, -y+1/2'
'y, z+1/2, x+1/2'
'-y, z+1/2, -x+1/2'
'y, -z+1/2, -x+1/2'
'-y, -z+1/2, x+1/2'
'y, x+1/2, -z+1/2'
'-y, -x+1/2, -z+1/2'
'y, -x+1/2, z+1/2'
'-y, x+1/2, z+1/2'
'x, z+1/2, -y+1/2'
'-x, z+1/2, y+1/2'
'-x, -z+1/2, -y+1/2'
'x, -z+1/2, y+1/2'
'z, y+1/2, -x+1/2'
'z, -y+1/2, x+1/2'
'-z, y+1/2, x+1/2'
'-z, -y+1/2, -x+1/2'
'x+1/2, y, z+1/2'
'-x+1/2, -y, z+1/2'
'-x+1/2, y, -z+1/2'
'x+1/2, -y, -z+1/2'
'z+1/2, x, y+1/2'
'z+1/2, -x, -y+1/2'
'-z+1/2, -x, y+1/2'
'-z+1/2, x, -y+1/2'
'y+1/2, z, x+1/2'
'-y+1/2, z, -x+1/2'
'y+1/2, -z, -x+1/2'
'-y+1/2, -z, x+1/2'
'y+1/2, x, -z+1/2'
'-y+1/2, -x, -z+1/2'
'y+1/2, -x, z+1/2'
'-y+1/2, x, z+1/2'
'x+1/2, z, -y+1/2'
'-x+1/2, z, y+1/2'
'-x+1/2, -z, -y+1/2'
'x+1/2, -z, y+1/2'
'z+1/2, y, -x+1/2'
'z+1/2, -y, x+1/2'
'-z+1/2, y, x+1/2'
'-z+1/2, -y, -x+1/2'
'x+1/2, y+1/2, z'
'-x+1/2, -y+1/2, z'
'-x+1/2, y+1/2, -z'
'x+1/2, -y+1/2, -z'
'z+1/2, x+1/2, y'
'z+1/2, -x+1/2, -y'
'-z+1/2, -x+1/2, y'
'-z+1/2, x+1/2, -y'
'y+1/2, z+1/2, x'
'-y+1/2, z+1/2, -x'
'y+1/2, -z+1/2, -x'
'-y+1/2, -z+1/2, x'
'y+1/2, x+1/2, -z'
'-y+1/2, -x+1/2, -z'
'y+1/2, -x+1/2, z'
'-y+1/2, x+1/2, z'
'x+1/2, z+1/2, -y'
'-x+1/2, z+1/2, y'
'-x+1/2, -z+1/2, -y'
'x+1/2, -z+1/2, y'
'z+1/2, y+1/2, -x'
'z+1/2, -y+1/2, x'
'-z+1/2, y+1/2, x'
'-z+1/2, -y+1/2, -x'
'-x, -y, -z'
'x, y, -z'
'x, -y, z'
'-x, y, z'
'-z, -x, -y'
'-z, x, y'
'z, x, -y'
'z, -x, y'
'-y, -z, -x'
'y, -z, x'
'-y, z, x'
'y, z, -x'
'-y, -x, z'
'y, x, z'
'-y, x, -z'
'y, -x, -z'
'-x, -z, y'
'x, -z, -y'
'x, z, y'
'-x, z, -y'
'-z, -y, x'
'-z, y, -x'
'z, -y, -x'
'z, y, x'
'-x, -y+1/2, -z+1/2'
'x, y+1/2, -z+1/2'
'x, -y+1/2, z+1/2'
'-x, y+1/2, z+1/2'
'-z, -x+1/2, -y+1/2'
'-z, x+1/2, y+1/2'
'z, x+1/2, -y+1/2'
'z, -x+1/2, y+1/2'
'-y, -z+1/2, -x+1/2'
'y, -z+1/2, x+1/2'
'-y, z+1/2, x+1/2'
'y, z+1/2, -x+1/2'
'-y, -x+1/2, z+1/2'
'y, x+1/2, z+1/2'
'-y, x+1/2, -z+1/2'
'y, -x+1/2, -z+1/2'
'-x, -z+1/2, y+1/2'
'x, -z+1/2, -y+1/2'
'x, z+1/2, y+1/2'
'-x, z+1/2, -y+1/2'
'-z, -y+1/2, x+1/2'
'-z, y+1/2, -x+1/2'
'z, -y+1/2, -x+1/2'
'z, y+1/2, x+1/2'
'-x+1/2, -y, -z+1/2'
'x+1/2, y, -z+1/2'
'x+1/2, -y, z+1/2'
'-x+1/2, y, z+1/2'
'-z+1/2, -x, -y+1/2'
'-z+1/2, x, y+1/2'
'z+1/2, x, -y+1/2'
'z+1/2, -x, y+1/2'
'-y+1/2, -z, -x+1/2'
'y+1/2, -z, x+1/2'
'-y+1/2, z, x+1/2'
'y+1/2, z, -x+1/2'
'-y+1/2, -x, z+1/2'
'y+1/2, x, z+1/2'
'-y+1/2, x, -z+1/2'
'y+1/2, -x, -z+1/2'
'-x+1/2, -z, y+1/2'
'x+1/2, -z, -y+1/2'
'x+1/2, z, y+1/2'
'-x+1/2, z, -y+1/2'
'-z+1/2, -y, x+1/2'
'-z+1/2, y, -x+1/2'
'z+1/2, -y, -x+1/2'
'z+1/2, y, x+1/2'
'-x+1/2, -y+1/2, -z'
'x+1/2, y+1/2, -z'
'x+1/2, -y+1/2, z'
'-x+1/2, y+1/2, z'
'-z+1/2, -x+1/2, -y'
'-z+1/2, x+1/2, y'
'z+1/2, x+1/2, -y'
'z+1/2, -x+1/2, y'
'-y+1/2, -z+1/2, -x'
'y+1/2, -z+1/2, x'
'-y+1/2, z+1/2, x'
'y+1/2, z+1/2, -x'
'-y+1/2, -x+1/2, z'
'y+1/2, x+1/2, z'
'-y+1/2, x+1/2, -z'
'y+1/2, -x+1/2, -z'
'-x+1/2, -z+1/2, y'
'x+1/2, -z+1/2, -y'
'x+1/2, z+1/2, y'
'-x+1/2, z+1/2, -y'
'-z+1/2, -y+1/2, x'
'-z+1/2, y+1/2, -x'
'z+1/2, -y+1/2, -x'
'z+1/2, y+1/2, x'

loop_
_atom_site_label
_atom_site_type_symbol
_atom_site_fract_x
_atom_site_fract_y
_atom_site_fract_z
_atom_site_U_iso_or_equiv
_atom_site_adp_type
_atom_site_occupancy
_atom_site_site_symmetry_order
_atom_site_calc_flag
_atom_site_refinement_flags_posn
_atom_site_refinement_flags_adp
_atom_site_refinement_flags_occupancy
_atom_site_disorder_assembly
_atom_site_disorder_group
Ni1 Ni 0.44169(2) 0.44169(2) 0.44169(2) 0.01353(12) Uani 1 6 d S T P . .
C1 C 0.54188(15) 0.25485(15) 0.28372(14) 0.0754(15) Uani 0.5 1 d D . P A -1
H3 H 0.5749(10) 0.2567(17) 0.3023(13) 0.100(15) Uiso 0.5 1 d D . P B -1
N1 N 0.47397(6) 0.39038(4) 0.39038(4) 0.0346(3) Uani 1 2 d S T P . .
O1 O 0.42079(7) 0.500000 0.500000 0.0124(4) Uani 1 8 d DS T P . .
H1 H 0.3898(7) 0.500000 0.500000 0.015 Uiso 1 8 d DS U P . .
C2 C 0.45711(9) 0.35463(5) 0.35463(5) 0.0473(5) Uani 1 2 d S T P . .
H2 H 0.421111 0.347094 0.347094 0.057 Uiso 1 2 calc R U P . .
C3 C 0.500000 0.33045(7) 0.33045(7) 0.0484(7) Uani 1 4 d S T P A .
C4 C 0.500000 0.28931(7) 0.28931(7) 0.0557(9) Uani 1 4 d S T P . .

loop_
_atom_site_aniso_label
_atom_site_aniso_U_11
_atom_site_aniso_U_22
_atom_site_aniso_U_33
_atom_site_aniso_U_23
_atom_site_aniso_U_13
_atom_site_aniso_U_12
Ni1 0.01353(12) 0.01353(12) 0.01353(12) -0.00178(6) -0.00178(6) -0.00178(6)
C1 0.073(2) 0.078(3) 0.075(3) -0.058(2) -0.0314(18) 0.0279(18)
N1 0.0414(8) 0.0312(5) 0.0312(5) -0.0162(6) -0.0005(4) -0.0005(4)
O1 0.0067(8) 0.0153(5) 0.0153(5) 0.000 0.000 0.000
C2 0.0460(11) 0.0480(8) 0.0480(8) -0.0284(10) -0.0040(5) -0.0040(5)
C3 0.0535(17) 0.0459(11) 0.0459(11) -0.0303(13) 0.000 0.000
C4 0.064(2) 0.0515(12) 0.0515(12) -0.0379(15) 0.000 0.000

loop_
_atom_type_symbol
_atom_type_description
_atom_type_scat_dispersion_real
_atom_type_scat_dispersion_imag
_atom_type_scat_source
C C 0.0033 0.0016 'International Tables Vol C Tables 4.2.6.8 and 6.1.1.4'
H H 0.0000 0.0000 'International Tables Vol C Tables 4.2.6.8 and 6.1.1.4'
N N 0.0061 0.0033 'International Tables Vol C Tables 4.2.6.8 and 6.1.1.4'
Ni Ni 0.3393 1.1124 'International Tables Vol C Tables 4.2.6.8 and 6.1.1.4'
O O 0.0106 0.0060 'International Tables Vol C Tables 4.2.6.8 and 6.1.1.4'

loop_
_geom_angle_atom_site_label_1
_geom_angle_atom_site_label_2
_geom_angle_atom_site_label_3
_geom_angle
_geom_angle_site_symmetry_1
_geom_angle_site_symmetry_3
_geom_angle_publ_flag
N1 Ni1 N1 96.19(6) . 9 ?
N1 Ni1 N1 96.19(6) . 5 ?
N1 Ni1 N1 96.19(6) 9 5 ?
N1 Ni1 O1 170.23(6) . . ?
N1 Ni1 O1 90.32(5) 9 . ?
N1 Ni1 O1 90.32(5) 5 . ?
N1 Ni1 O1 90.32(5) . 5 ?
N1 Ni1 O1 90.32(5) 9 5 ?
N1 Ni1 O1 170.23(6) 5 5 ?
O1 Ni1 O1 82.35(7) . 5 ?
N1 Ni1 O1 90.32(5) . 9 ?
N1 Ni1 O1 170.23(6) 9 9 ?
N1 Ni1 O1 90.32(5) 5 9 ?
O1 Ni1 O1 82.35(7) . 9 ?
O1 Ni1 O1 82.35(7) 5 9 ?
N1 Ni1 Ni1 130.245(16) . 98_556 ?
N1 Ni1 Ni1 66.02(4) 9 98_556 ?
N1 Ni1 Ni1 130.245(16) 5 98_556 ?
O1 Ni1 Ni1 46.728(11) . 98_556 ?
O1 Ni1 Ni1 46.729(11) 5 98_556 ?
O1 Ni1 Ni1 104.22(5) 9 98_556 ?
N1 Ni1 Ni1 130.245(16) . 99_565 ?
N1 Ni1 Ni1 130.245(16) 9 99_565 ?
N1 Ni1 Ni1 66.02(4) 5 99_565 ?
O1 Ni1 Ni1 46.728(11) . 99_565 ?
O1 Ni1 Ni1 104.22(5) 5 99_565 ?
O1 Ni1 Ni1 46.729(11) 9 99_565 ?
Ni1 Ni1 Ni1 90.0 98_556 99_565 ?
N1 Ni1 Ni1 66.02(4) . 100_655 ?
N1 Ni1 Ni1 130.245(16) 9 100_655 ?
N1 Ni1 Ni1 130.245(16) 5 100_655 ?
O1 Ni1 Ni1 104.22(5) . 100_655 ?
O1 Ni1 Ni1 46.729(11) 5 100_655 ?
O1 Ni1 Ni1 46.729(11) 9 100_655 ?
Ni1 Ni1 Ni1 90.0 98_556 100_655 ?
Ni1 Ni1 Ni1 90.0 99_565 100_655 ?
N1 N1 C2 108.44(11) 100_655 . ?
N1 N1 Ni1 113.99(4) 100_655 . ?
C2 N1 Ni1 137.57(14) . . ?
Ni1 O1 Ni1 86.54(2) 4_566 99_565 ?
Ni1 O1 Ni1 86.54(2) 4_566 98_556 ?
Ni1 O1 Ni1 151.56(9) 99_565 98_556 ?
Ni1 O1 Ni1 151.56(9) 4_566 . ?
Ni1 O1 Ni1 86.54(2) 99_565 . ?
Ni1 O1 Ni1 86.54(2) 98_556 . ?
N1 C2 C3 110.13(19) . . ?
C2 C3 C2 102.9(2) 100_655 . ?
C2 C3 C4 128.57(12) 100_655 . ?
C2 C3 C4 128.57(12) . . ?
C1 C4 C3 121.29(16) . . ?

loop_
_geom_bond_atom_site_label_1
_geom_bond_atom_site_label_2
_geom_bond_distance
_geom_bond_site_symmetry_2
_geom_bond_publ_flag
Ni1 N1 2.0094(14) . ?
Ni1 N1 2.0095(14) 9 ?
Ni1 N1 2.0095(14) 5 ?
Ni1 O1 2.1527(5) . ?
Ni1 O1 2.1527(5) 5 ?
Ni1 O1 2.1527(5) 9 ?
Ni1 Ni1 2.9510(3) 98_556 ?
Ni1 Ni1 2.9510(3) 99_565 ?
Ni1 Ni1 2.9510(3) 100_655 ?
C1 C4 1.380(4) . ?
N1 N1 1.317(3) 100_655 ?
N1 C2 1.349(2) . ?
C2 C3 1.388(3) . ?
C3 C4 1.472(4) . ?
